data_7204358
loop_
_publ_author_name
'Jensen, Henrik H.'
'Jensen, Astrid'
'Hazell, Rita G.'
'Bols, Mikael'

_publ_section_title
;
 Synthesis and investigation of L-fuco- and D-glucurono-azafagomine
;
_journal_issue 9
_journal_name_full 'Journal of the Chemical Society, Perkin Transactions 1'
_journal_page_first 1190
_journal_paper_doi 10.1039/b200884j
_journal_year 2002
_chemical_formula_sum 'C10 H18 N2 O3'
_chemical_formula_weight 214.27
_chemical_name_systematic
;                                   
(3S,4R,5S)-1-N-Acetyl-4,5-isopropylidene-3-methyl-hexahydropyridazine
;
_space_group_IT_number 4
_symmetry_cell_setting monoclinic
_symmetry_space_group_name_Hall 'P 2yb'
_symmetry_space_group_name_H-M 'P 1 21 1'
_atom_type_scat_source IntTabIV
_cell_angle_alpha 90.000
_cell_angle_beta 105.899(3)
_cell_angle_gamma 90.000
_cell_formula_units_Z 2
_cell_length_a 6.436(1)
_cell_length_b 10.547(2)
_cell_length_c 8.763(2)
_cell_measurement_reflns_used 3812
_cell_measurement_temperature 120
_cell_measurement_theta_max 30.5
_cell_measurement_theta_min 2.4
_cell_volume 572.08(19)
_computing_cell_refinement 'SAINT (Siemens, 1995)'
_computing_data_collection 'SMART (Siemens, 1995)'
_computing_data_reduction 'SAINT (Siemens, 1995)'
_computing_molecular_graphics
;                                   
ORTEP-III (Burnett & Johnson,  1996), KRYSTAL                     
;
_computing_publication_material KRYSTAL
_computing_structure_refinement 'modified ORFLS(1962), KRYSTAL'
_computing_structure_solution
;                                   
SIR97 (Altomare et al., 1997 ), KRYSTAL                            
;
_diffrn_ambient_temperature 120
_diffrn_measurement_device 'Siemens SMART CCD diffractometer'
_diffrn_measurement_method '\w rotation scans with narrow frames'
_diffrn_radiation_monochromator graphite
_diffrn_radiation_source 'x-ray tube'
_diffrn_radiation_type 'Mo K\a'
_diffrn_radiation_wavelength 0.71073
_diffrn_reflns_av_R_equivalents 0.078
_diffrn_reflns_limit_h_max 8
_diffrn_reflns_limit_h_min -8
_diffrn_reflns_limit_k_max 15
_diffrn_reflns_limit_k_min -15
_diffrn_reflns_limit_l_max 12
_diffrn_reflns_limit_l_min -12
_diffrn_reflns_number 6253
_diffrn_reflns_reduction_process 6253
_diffrn_reflns_theta_max 30.5
_diffrn_reflns_theta_min 2.4
_exptl_absorpt_coefficient_mu 0.092
_exptl_absorpt_correction_type none
_exptl_absorpt_process_details none
_exptl_crystal_colour colourless
_exptl_crystal_density_diffrn 1.244
_exptl_crystal_density_meas ?
_exptl_crystal_density_method .
_exptl_crystal_description plate
_exptl_crystal_F_000 232
_exptl_crystal_size_max 0.45
_exptl_crystal_size_mid 0.25
_exptl_crystal_size_min 0.12
_refine_diff_density_max 0.59(7)
_refine_diff_density_min -0.36(7)
_refine_ls_extinction_coef 19(11)
_refine_ls_extinction_method
;                                   
Type 1 Lorentzian isotropic ( Becker and Coppens, 1974)           
;
_refine_ls_goodness_of_fit_ref 1.37
_refine_ls_hydrogen_treatment refall
_refine_ls_matrix_type full
_refine_ls_number_constraints 0
_refine_ls_number_parameters 208
_refine_ls_number_reflns 2811
_refine_ls_number_restraints 0
_refine_ls_R_factor_gt 0.039
_refine_ls_shift/su_max 0.0012
_refine_ls_shift/su_mean 0.0001
_refine_ls_structure_factor_coef F
_refine_ls_weighting_details
;                                   
w= 1/{[\s~cs~(F^2^)+1.03F^2^]^1/2^- |F|}^2^                           
;
_refine_ls_weighting_scheme calc
_refine_ls_wR_factor_ref 0.046
_reflns_number_gt 2811
_reflns_number_total 3168
_reflns_threshold_expression I>3\s(I)
_cod_data_source_file b200884j.txt
_cod_data_source_block compound_10
_cod_depositor_comments
;
The following automatic conversions were performed:

'_atom_site_thermal_displace_type' tag value 'Uij' was replaced with
'Uani' value 15 times.

Automatic conversion script
Id: cif_fix_values 1646 2011-03-28 12:23:43Z adriana 

The following automatic conversions were performed:
data name '_geom_bond_atom_site_label_D' replaced with
'_geom_hbond_atom_site_label_D' as specified in the replacement file
'/home/antanas/src/cod-tools/trunk/data/replacement-values/replacement_tags.lst'.

data
name '_geom_bond_atom_site_label_H' replaced with
'_geom_hbond_atom_site_label_H' as specified in the replacement file
'/home/antanas/src/cod-tools/trunk/data/replacement-values/replacement_tags.lst'.

data
name '_geom_contact_atom_site_label_a' replaced with
'_geom_hbond_atom_site_label_A' as specified in the replacement file
'/home/antanas/src/cod-tools/trunk/data/replacement-values/replacement_tags.lst'.

data
name '_geom_bond_distance_DH' replaced with '_geom_hbond_distance_DH'
as specified in the replacement file
'/home/antanas/src/cod-tools/trunk/data/replacement-values/replacement_tags.lst'.

data
name '_geom_contact_distance_HA' replaced with
'_geom_hbond_distance_HA' as specified in the replacement file
'/home/antanas/src/cod-tools/trunk/data/replacement-values/replacement_tags.lst'.

data
name '_geom_contact_distance_DA' replaced with
'_geom_hbond_distance_DA' as specified in the replacement file
'/home/antanas/src/cod-tools/trunk/data/replacement-values/replacement_tags.lst'.

data
name '_geom_angle_DHA' replaced with '_geom_hbond_angle_DHA' as
specified in the replacement file
'/home/antanas/src/cod-tools/trunk/data/replacement-values/replacement_tags.lst'.

data
name '_geom_contact_site_symmetry_A' replaced with
'_geom_hbond_site_symmetry_A' as specified in the replacement file
'/home/antanas/src/cod-tools/trunk/data/replacement-values/replacement_tags.lst'.

Automatic conversion script
Id: cif_correct_tags 5005 2017-03-03 11:38:54Z antanas 

The following automatic conversions were performed:

data name '_exptl_aabsorpt_process_details' was replaced with
'_exptl_absorpt_process_details' as specified in the replacement file
'data/replacement-values/replacement_tags.lst'.

Automatic conversion script
Id: cif_correct_tags 9268 2022-04-12 08:56:07Z antanas 
;
_cod_original_cell_volume 572.1(2)
_cod_original_sg_symbol_H-M P21
_cod_original_formula_sum C10H18N2O3
_cod_database_code 7204358

loop_
_symmetry_equiv_pos_as_xyz
+x,+y,+z
-x,1/2+y,-z

loop_
_atom_site_aniso_label
_atom_site_aniso_U_11
_atom_site_aniso_U_22
_atom_site_aniso_U_33
_atom_site_aniso_U_12
_atom_site_aniso_U_13
_atom_site_aniso_U_23
N1 0.0192(6) 0.0209(6) 0.0137(5) -0.0034(5) 0.0055(4) -0.0011(4)
N2 0.0187(6) 0.0175(6) 0.0157(5) -0.0018(4) 0.0055(4) -0.0024(4)
C3 0.0189(6) 0.0192(6) 0.0135(5) -0.0001(5) 0.0046(5) 0.0004(5)
C4 0.0208(6) 0.0206(6) 0.0155(6) 0.0020(6) 0.0075(5) 0.0004(5)
C5 0.0252(7) 0.0191(7) 0.0132(6) 0.0005(6) 0.0066(5) -0.0001(5)
C6 0.0201(7) 0.0235(7) 0.0142(6) -0.0030(5) 0.0031(5) 0.0000(5)
C7 0.0220(7) 0.0269(8) 0.0180(7) -0.0048(6) 0.0053(5) -0.0023(6)
O8 0.0298(5) 0.0223(5) 0.0130(4) -0.0045(4) 0.0057(4) 0.0022(4)
C9 0.0274(7) 0.0270(7) 0.0134(6) -0.0016(6) 0.0061(5) 0.0017(5)
O10 0.0302(6) 0.0295(6) 0.0110(4) -0.0047(4) 0.0055(4) 0.0001(4)
C11 0.0206(7) 0.0192(7) 0.0227(7) 0.0021(5) 0.0120(5) 0.0012(5)
C12 0.0413(10) 0.0296(8) 0.0220(7) -0.0045(8) 0.0138(7) 0.0037(6)
C13 0.0483(12) 0.0346(10) 0.0217(8) 0.0080(9) 0.0068(8) 0.0066(7)
C14 0.0317(9) 0.0536(12) 0.0198(7) -0.0073(9) 0.0121(7) 0.0024(8)
O15 0.0249(5) 0.0232(6) 0.0298(6) -0.0049(4) 0.0106(4) 0.0007(5)

loop_
_atom_site_label
_atom_site_fract_x
_atom_site_fract_y
_atom_site_fract_z
_atom_site_U_iso_or_equiv
_atom_site_thermal_displace_type
N1 0.3758(2) 0.2646 0.0546(1) 0.0178(6) Uani
N2 0.2067(2) 0.1866(2) -0.0356(1) 0.0171(6) Uani
C3 0.0054(2) 0.2078(2) 0.0103(2) 0.0172(6) Uani
C4 0.0350(2) 0.2111(2) 0.1903(2) 0.0185(7) Uani
C5 0.2372(2) 0.2786(2) 0.2875(2) 0.0189(7) Uani
C6 0.4330(2) 0.2477(2) 0.2269(2) 0.0196(7) Uani
C7 -0.1605(2) 0.1089(2) -0.0717(2) 0.0223(8) Uani
O8 0.0675(2) 0.0864(2) 0.2606(1) 0.0217(5) Uani
C9 0.1531(3) 0.1075(2) 0.4278(2) 0.0225(7) Uani
O10 0.2666(2) 0.2273(2) 0.4436(1) 0.0236(6) Uani
C11 0.4672(2) 0.3549(2) -0.0159(2) 0.0196(7) Uani
C12 0.3853(3) 0.3661(2) -0.1940(2) 0.0299(9) Uani
C13 0.3105(3) 0.0019(2) 0.4974(2) 0.0354(11) Uani
C14 -0.0257(3) 0.1183(2) 0.5108(2) 0.0341(10) Uani
O15 0.6121(2) 0.4245(2) 0.0630(1) 0.0254(6) Uani
H2n 0.247(3) 0.106(2) -0.022(2) 0.020(4) Uiso
H3 -0.041(2) 0.293(1) -0.024(2) 0.005(3) Uiso
H4 -0.097(3) 0.249(2) 0.211(2) 0.015(4) Uiso
H5 0.219(3) 0.368(2) 0.290(2) 0.013(4) Uiso
H6a 0.566(3) 0.299(2) 0.276(2) 0.028(5) Uiso
H6b 0.467(3) 0.160(2) 0.246(2) 0.013(4) Uiso
H7a -0.299(3) 0.118(2) -0.043(2) 0.020(4) Uiso
H7b -0.100(3) 0.026(2) -0.045(2) 0.023(4) Uiso
H7c -0.196(3) 0.118(2) -0.189(2) 0.033(5) Uiso
H12a 0.377(4) 0.287(3) -0.245(3) 0.056(7) Uiso
H12b 0.474(4) 0.427(3) -0.228(3) 0.062(8) Uiso
H12c 0.237(5) 0.398(3) -0.223(3) 0.065(8) Uiso
H13a 0.362(3) 0.013(2) 0.614(3) 0.036(5) Uiso
H13b 0.438(4) 0.004(2) 0.455(3) 0.046(6) Uiso
H13c 0.224(5) -0.074(3) 0.472(3) 0.065(8) Uiso
H14a 0.038(3) 0.138(2) 0.619(2) 0.026(5) Uiso
H14b -0.100(4) 0.037(2) 0.505(3) 0.043(6) Uiso
H14c -0.135(4) 0.182(2) 0.469(3) 0.042(6) Uiso

loop_
_geom_angle_atom_site_label_1
_geom_angle_atom_site_label_2
_geom_angle_atom_site_label_3
_geom_angle
N2 N1 C6 116.2(1)
N2 N1 C11 121.1(1)
C6 N1 C11 122.6(1)
N1 N2 C3 110.9(1)
N2 C3 C4 114.3(1)
N2 C3 C7 108.8(1)
C4 C3 C7 111.9(1)
C3 C4 C5 115.6(1)
C3 C4 O8 112.3(1)
C5 C4 O8 100.7(1)
C4 C5 C6 111.4(1)
C4 C5 O10 103.1(1)
C6 C5 O10 110.1(1)
N1 C6 C5 109.5(1)
C4 O8 C9 105.4(1)
O8 C9 O10 106.0(1)
O8 C9 C13 108.9(1)
O8 C9 C14 111.7(1)
O10 C9 C13 109.8(1)
O10 C9 C14 108.4(1)
C13 C9 C14 111.8(1)
C5 O10 C9 107.9(1)
N1 C11 C12 117.0(1)
N1 C11 O15 121.1(1)
C12 C11 O15 121.8(1)
N1 N2 H2n 109.2(11)
C3 N2 H2n 110.7(12)
N2 C3 H3 106.0(9)
C7 C3 H3 111.8(9)
C4 C3 H3 103.8(9)
O8 C4 H4 108.5(10)
C5 C4 H4 110.6(10)
C3 C4 H4 108.8(10)
O10 C5 H5 109.6(10)
C4 C5 H5 112.7(11)
C6 C5 H5 109.8(10)
H6a C6 H6b 108.7(15)
N1 C6 H6b 106.2(10)
C5 C6 H6b 108.6(9)
N1 C6 H6a 108.8(11)
C5 C6 H6a 114.7(11)
H7b C7 H7c 107.2(16)
H7a C7 H7b 110.6(15)
C3 C7 H7b 109.1(11)
H7a C7 H7c 106.7(15)
C3 C7 H7c 110.9(12)
C3 C7 H7a 112.2(10)
H12a C12 H12b 114.1(20)
H12a C12 H12c 104.7(22)
C11 C12 H12a 112.3(16)
H12b C12 H12c 108.5(24)
C11 C12 H12b 107.6(16)
C11 C12 H12c 109.5(16)
H13b C13 H13c 114.9(21)
H13a C13 H13c 110.0(19)
C9 C13 H13c 103.6(17)
H13a C13 H13b 108.0(17)
C9 C13 H13b 111.2(14)
C9 C13 H13a 109.0(12)
H14a C14 H14c 106.9(18)
H14a C14 H14b 108.7(18)
C9 C14 H14a 108.7(11)
H14b C14 H14c 107.4(18)
C9 C14 H14c 115.8(14)
C9 C14 H14b 109.2(14)

loop_
_geom_bond_atom_site_label_1
_geom_bond_atom_site_label_2
_geom_bond_distance
N1 C11 1.355(2)
N1 N2 1.419(2)
N1 C6 1.464(2)
N2 C3 1.475(2)
C3 C4 1.537(2)
C3 C7 1.524(2)
C4 C5 1.523(2)
C4 O8 1.444(2)
C5 C6 1.530(2)
C5 O10 1.435(2)
O8 C9 1.434(2)
C9 O10 1.447(2)
C9 C13 1.516(2)
C9 C14 1.525(2)
C11 C12 1.508(2)
C11 O15 1.238(2)
N2 H2n 0.883(20)
C3 H3 0.975(15)
C4 H4 0.996(17)
C5 H5 0.946(17)
C6 H6a 1.005(20)
C6 H6b 0.955(18)
C7 H7a 0.998(17)
C7 H7b 0.963(21)
C7 H7c 0.994(19)
C12 H12a 0.943(27)
C12 H12b 0.957(27)
C12 H12c 0.974(29)
C13 H13a 0.991(22)
C13 H13b 0.988(24)
C13 H13c 0.963(31)
C14 H14a 0.946(20)
C14 H14b 0.976(25)
C14 H14c 0.975(24)

loop_
_geom_hbond_atom_site_label_D
_geom_hbond_atom_site_label_H
_geom_hbond_atom_site_label_A
_geom_hbond_distance_DH
_geom_hbond_distance_HA
_geom_hbond_distance_DA
_geom_hbond_angle_DHA
_geom_hbond_site_symmetry_A
N2 H2n O15 0.883(20) 2.194(20) 3.035(2) 159.0(16) 2_645
